data_4320871
loop_
_publ_author_name
'Bing Luo'
'Victor G. Young'
'Wayne L. Gladfelter'

_publ_section_title
;
 Syntheses and Structures of Quinuclidine-Stabilized Amido- and
 Azidogallanes
;
_journal_name_full 'Inorganic Chemistry'
_journal_page_first 1705
_journal_page_last 1709
_journal_paper_doi 10.1021/ic9910110
_journal_volume 39
_journal_year 2000
_chemical_compound_source 'Bing Luo, Prof. W. Glatfelter'
_chemical_formula_sum 'C7 H15 Ga N4'
_chemical_formula_weight 224.95
_chemical_name_common 98251
_chemical_name_systematic
;
 ?
;
_space_group_IT_number 14
_symmetry_cell_setting monoclinic
_symmetry_space_group_name_Hall '-P 2yn'
_symmetry_space_group_name_H-M 'P 1 21/n 1'
_atom_sites_solution_hydrogens 'geom but difmap for Ga connected H'
_atom_sites_solution_primary direct
_atom_sites_solution_secondary difmap
_audit_creation_method SHELXL
_cell_angle_alpha 90.00
_cell_angle_beta 101.6470(1)
_cell_angle_gamma 90.00
_cell_formula_units_Z 8
_cell_length_a 7.1580(2)
_cell_length_b 22.7772(7)
_cell_length_c 12.5316(3)
_cell_measurement_reflns_used 82
_cell_measurement_temperature 173(2)
_cell_volume 2001.07(10)
_computing_cell_refinement 'SMART, Bruker'
_computing_data_collection 'SMART, Bruker'
_computing_data_reduction 'SAINT, Bruker'
_computing_molecular_graphics 'SHELXTL, Bruker'
_computing_structure_refinement 'SHELXL-93 (Sheldrick, 1993)'
_computing_structure_solution 'SHELXS-86 (Sheldrick, 1990)'
_diffrn_ambient_temperature 173(2)
_diffrn_measurement_device 'CCD, Bruker'
_diffrn_measurement_method \w-scans
_diffrn_radiation_monochromator graphite
_diffrn_radiation_source 'normal-focus sealed tube'
_diffrn_radiation_type MoK\a
_diffrn_radiation_wavelength 0.71073
_diffrn_reflns_av_R_equivalents 0.0379
_diffrn_reflns_av_sigmaI/netI 0.0505
_diffrn_reflns_limit_h_max 5
_diffrn_reflns_limit_h_min -8
_diffrn_reflns_limit_k_max 26
_diffrn_reflns_limit_k_min -27
_diffrn_reflns_limit_l_max 14
_diffrn_reflns_limit_l_min -14
_diffrn_reflns_number 9511
_diffrn_reflns_theta_max 25.00
_diffrn_reflns_theta_min 1.79
_exptl_absorpt_coefficient_mu 2.706
_exptl_absorpt_correction_T_max 1.00
_exptl_absorpt_correction_T_min 0.844137
_exptl_absorpt_correction_type sadabs
_exptl_crystal_colour colourless
_exptl_crystal_density_diffrn 1.493
_exptl_crystal_description block
_exptl_crystal_F_000 928
_exptl_crystal_size_max 0.9
_exptl_crystal_size_mid 0.6
_exptl_crystal_size_min 0.5
_refine_diff_density_max 1.117
_refine_diff_density_min -0.792
_refine_diff_density_rms 0.081
_refine_ls_extinction_method none
_refine_ls_goodness_of_fit_all 1.067
_refine_ls_goodness_of_fit_obs 1.127
_refine_ls_hydrogen_treatment 'rfxyz but refall for H3G, H4g and Refall fixed distance H1g, H2g'
_refine_ls_matrix_type full
_refine_ls_number_parameters 246
_refine_ls_number_reflns 3493
_refine_ls_number_restraints 6
_refine_ls_restrained_S_all 1.070
_refine_ls_restrained_S_obs 1.130
_refine_ls_R_factor_all 0.0741
_refine_ls_R_factor_obs 0.0479
_refine_ls_shift/esd_max 0.001
_refine_ls_shift/esd_mean 0.000
_refine_ls_structure_factor_coef Fsqd
_refine_ls_weighting_details 'w=1/[\s^2^(Fo^2^)+(0.0191P)^2^+4.5971P] where P=(Fo^2^+2Fc^2^)/3'
_refine_ls_weighting_scheme calc
_refine_ls_wR_factor_all 0.0929
_refine_ls_wR_factor_obs 0.0840
_reflns_number_observed 2623
_reflns_number_total 3493
_reflns_observed_criterion >2sigma(I)
_cod_data_source_file ic9910110_4.cif
_cod_data_source_block 98251a_Compound4:H2GaN3(quin)
_cod_depositor_comments
;
The following automatic conversions were performed:

'_refine_ls_weighting_scheme' value 'calc
w=1/[\s^2^(Fo^2^)+(0.0191P)^2^+4.5971P] where P=(Fo^2^+2Fc^2^)/3' was
changed to 'calc'. New tag '_refine_ls_weighting_details' was
created. The value of the new tag was set to
'w=1/[\s^2^(Fo^2^)+(0.0191P)^2^+4.5971P] where P=(Fo^2^+2Fc^2^)/3'.

Automatic conversion script
Id: cif_fix_values 3143 2015-03-26 13:38:13Z robertas 
;
_cod_original_cell_volume 2001.07(1)
_cod_database_code 4320871

loop_
_symmetry_equiv_pos_as_xyz
'x, y, z'
'-x+1/2, y+1/2, -z+1/2'
'-x, -y, -z'
'x-1/2, -y-1/2, z-1/2'

loop_
_atom_site_aniso_label
_atom_site_aniso_U_11
_atom_site_aniso_U_22
_atom_site_aniso_U_33
_atom_site_aniso_U_23
_atom_site_aniso_U_13
_atom_site_aniso_U_12
Ga1 0.0365(3) 0.0524(4) 0.0260(3) 0.0017(2) 0.0072(2) 0.0073(3)
Ga2 0.0430(3) 0.0478(3) 0.0320(3) 0.0080(3) 0.0159(2) 0.0068(3)
N1 0.021(2) 0.031(2) 0.025(2) 0.003(2) 0.0020(15) 0.001(2)
N2 0.029(3) 0.067(4) 0.044(3) -0.001(3) 0.007(2) 0.003(3)
N3 0.037(3) 0.030(3) 0.029(2) -0.001(2) 0.011(2) -0.007(2)
N4 0.062(4) 0.072(4) 0.078(4) -0.005(3) 0.017(3) 0.000(3)
N5 0.028(2) 0.023(2) 0.023(2) -0.0023(15) 0.007(2) 0.003(2)
N6 0.079(4) 0.042(3) 0.044(3) -0.001(2) 0.022(3) -0.018(3)
N7 0.025(2) 0.041(3) 0.069(3) -0.012(3) 0.017(2) -0.005(2)
N8 0.055(3) 0.059(3) 0.086(4) 0.012(3) 0.016(3) 0.004(3)
C1 0.075(4) 0.034(3) 0.051(3) 0.004(2) 0.026(3) 0.000(3)
C2 0.056(4) 0.032(3) 0.066(4) -0.012(3) 0.012(3) 0.003(3)
C3 0.030(3) 0.046(3) 0.035(3) -0.015(2) 0.012(2) -0.002(2)
C4 0.028(3) 0.060(3) 0.037(3) -0.009(2) 0.008(2) -0.007(2)
C5 0.028(3) 0.051(3) 0.042(3) -0.016(2) 0.010(2) -0.008(2)
C6 0.033(3) 0.066(4) 0.022(2) 0.002(2) -0.001(2) 0.016(2)
C7 0.031(3) 0.052(3) 0.029(2) -0.006(2) 0.003(2) 0.000(2)
C8 0.065(4) 0.032(3) 0.047(3) 0.006(2) 0.020(3) 0.014(3)
C9 0.046(3) 0.031(3) 0.047(3) 0.008(2) 0.003(2) -0.004(2)
C10 0.034(3) 0.049(3) 0.036(3) 0.014(2) 0.014(2) 0.003(2)
C11 0.030(3) 0.060(4) 0.052(3) 0.013(3) 0.012(2) 0.004(3)
C12 0.027(3) 0.044(3) 0.042(3) 0.009(2) 0.004(2) 0.006(2)
C13 0.044(3) 0.058(3) 0.029(3) -0.009(2) 0.005(2) -0.019(3)
C14 0.048(3) 0.047(3) 0.027(2) 0.003(2) 0.014(2) 0.008(3)

loop_
_atom_site_label
_atom_site_type_symbol
_atom_site_fract_x
_atom_site_fract_y
_atom_site_fract_z
_atom_site_U_iso_or_equiv
_atom_site_thermal_displace_type
_atom_site_occupancy
_atom_site_calc_flag
_atom_site_refinement_flags
_atom_site_disorder_group
Ga1 Ga 0.30483(7) 0.01064(3) 0.58999(4) 0.0382(2) Uani 1 d D .
Ga2 Ga 0.39527(8) -0.25912(3) 1.04090(4) 0.0398(2) Uani 1 d . .
N1 N 0.2306(5) 0.0413(2) 0.7307(3) 0.0260(8) Uani 1 d . .
N2 N 0.5654(6) 0.0366(2) 0.6135(4) 0.0465(13) Uani 0.905(5) d PD .
N3 N 0.6049(6) 0.0865(2) 0.6070(3) 0.0317(11) Uani 0.905(5) d P .
N4 N 0.6726(9) 0.1307(3) 0.6022(5) 0.070(2) Uani 0.905(5) d P .
N2D N 0.2715(61) -0.0753(8) 0.6000(27) 0.037(11) Uiso 0.095(5) d PD .
N3D N 0.2499(59) -0.1003(17) 0.5191(27) 0.039(11) Uiso 0.095(5) d PD .
N4D N 0.2094(77) -0.1329(19) 0.4484(34) 0.059(14) Uiso 0.095(5) d PD .
N5 N 0.2823(5) -0.29150(15) 1.1647(3) 0.0245(8) Uani 1 d . .
N6 N 0.3308(8) -0.1749(2) 1.0563(4) 0.0537(13) Uani 1 d . .
N7 N 0.2780(6) -0.1473(2) 0.9909(4) 0.0441(11) Uani 1 d . .
N8 N 0.2191(7) -0.1121(2) 0.9178(4) 0.0662(14) Uani 1 d . .
C1 C 0.2124(9) 0.1065(2) 0.7289(4) 0.0511(14) Uani 1 d . .
H1A H 0.1204(9) 0.1186(2) 0.6625(4) 0.061 Uiso 1 calc R .
H1B H 0.3375(9) 0.1243(2) 0.7260(4) 0.061 Uiso 1 calc R .
C2 C 0.1445(8) 0.1293(2) 0.8298(4) 0.0517(14) Uani 1 d . .
H2A H 0.2397(8) 0.1569(2) 0.8704(4) 0.062 Uiso 1 calc R .
H2B H 0.0222(8) 0.1505(2) 0.8072(4) 0.062 Uiso 1 calc R .
C3 C 0.1181(6) 0.0779(2) 0.9025(4) 0.0362(11) Uani 1 d . .
H3 H 0.0749(6) 0.0922(2) 0.9690(4) 0.043 Uiso 1 calc R .
C4 C -0.0285(6) 0.0363(2) 0.8386(4) 0.0414(12) Uani 1 d . .
H4A H -0.1524(6) 0.0567(2) 0.8165(4) 0.050 Uiso 1 calc R .
H4B H -0.0467(6) 0.0023(2) 0.8845(4) 0.050 Uiso 1 calc R .
C5 C 0.0421(6) 0.0154(2) 0.7373(4) 0.0400(12) Uani 1 d . .
H5A H 0.0528(6) -0.0279(2) 0.7391(4) 0.048 Uiso 1 calc R .
H5B H -0.0527(6) 0.0264(2) 0.6713(4) 0.048 Uiso 1 calc R .
C6 C 0.3700(7) 0.0244(2) 0.8312(3) 0.0411(13) Uani 1 d . .
H6A H 0.4961(7) 0.0415(2) 0.8286(3) 0.049 Uiso 1 calc R .
H6B H 0.3838(7) -0.0189(2) 0.8336(3) 0.049 Uiso 1 calc R .
C7 C 0.3071(6) 0.0454(2) 0.9346(4) 0.0377(12) Uani 1 d . .
H7A H 0.2921(6) 0.0114(2) 0.9812(4) 0.045 Uiso 1 calc R .
H7B H 0.4050(6) 0.0719(2) 0.9763(4) 0.045 Uiso 1 calc R .
C8 C 0.3292(8) -0.3550(2) 1.1791(4) 0.0468(14) Uani 1 d . .
H8A H 0.4695(8) -0.3599(2) 1.1980(4) 0.056 Uiso 1 calc R .
H8B H 0.2817(8) -0.3759(2) 1.1096(4) 0.056 Uiso 1 calc R .
C9 C 0.2403(7) -0.3822(2) 1.2686(4) 0.0420(12) Uani 1 d . .
H9A H 0.3401(7) -0.4018(2) 1.3231(4) 0.050 Uiso 1 calc R .
H9B H 0.1444(7) -0.4120(2) 1.2368(4) 0.050 Uiso 1 calc R .
C10 C 0.1452(7) -0.3338(2) 1.3233(4) 0.0387(12) Uani 1 d . .
H10 H 0.0920(7) -0.3504(2) 1.3848(4) 0.046 Uiso 1 calc R .
C11 C -0.0144(7) -0.3070(2) 1.2372(4) 0.0468(13) Uani 1 d . .
H11A H -0.1138(7) -0.3368(2) 1.2115(4) 0.056 Uiso 1 calc R .
H11B H -0.0741(7) -0.2739(2) 1.2692(4) 0.056 Uiso 1 calc R .
C12 C 0.0697(6) -0.2851(2) 1.1416(4) 0.0381(12) Uani 1 d . .
H12A H 0.0142(6) -0.3078(2) 1.0754(4) 0.046 Uiso 1 calc R .
H12B H 0.0356(6) -0.2433(2) 1.1275(4) 0.046 Uiso 1 calc R .
C13 C 0.3630(7) -0.2601(2) 1.2682(4) 0.0442(13) Uani 1 d . .
H13A H 0.3247(7) -0.2183(2) 1.2611(4) 0.053 Uiso 1 calc R .
H13B H 0.5040(7) -0.2619(2) 1.2817(4) 0.053 Uiso 1 calc R .
C14 C 0.2938(7) -0.2872(2) 1.3651(4) 0.0398(12) Uani 1 d . .
H14A H 0.4025(7) -0.3050(2) 1.4162(4) 0.048 Uiso 1 calc R .
H14B H 0.2374(7) -0.2563(2) 1.4045(4) 0.048 Uiso 1 calc R .
H1G H 0.3232(64) -0.0511(9) 0.6077(34) 0.025(13) Uiso 0.90 d PD .
H2G H 0.1830(52) 0.0441(17) 0.5098(27) 0.048(14) Uiso 1 d D .
H3G H 0.5902(82) -0.2647(24) 1.0740(44) 0.081(19) Uiso 1 d . .
H4G H 0.2844(70) -0.2825(21) 0.9531(40) 0.059(15) Uiso 1 d . .

loop_
_atom_type_symbol
_atom_type_description
_atom_type_scat_dispersion_real
_atom_type_scat_dispersion_imag
_atom_type_scat_source
C C 0.0033 0.0016 'International Tables Vol C Tables 4.2.6.8 and 6.1.1.4'
H H 0.0000 0.0000 'International Tables Vol C Tables 4.2.6.8 and 6.1.1.4'
N N 0.0061 0.0033 'International Tables Vol C Tables 4.2.6.8 and 6.1.1.4'
Ga Ga 0.2307 1.6083 'International Tables Vol C Tables 4.2.6.8 and 6.1.1.4'

loop_
_geom_angle_atom_site_label_1
_geom_angle_atom_site_label_2
_geom_angle_atom_site_label_3
_geom_angle
_geom_angle_site_symmetry_1
_geom_angle_site_symmetry_3
_geom_angle_publ_flag
N2 Ga1 N2D 114.8(13) . . ?
N2 Ga1 N1 100.0(2) . . ?
N2D Ga1 N1 103.0(10) . . ?
N2 Ga1 H1G 102.9(18) . . ?
N2D Ga1 H1G 12.3(24) . . ?
N1 Ga1 H1G 103.5(17) . . ?
N2 Ga1 H2G 112.6(18) . . ?
N2D Ga1 H2G 120.9(21) . . ?
N1 Ga1 H2G 101.3(18) . . ?
H1G Ga1 H2G 131.8(25) . . ?
N6 Ga2 N5 98.1(2) . . ?
N6 Ga2 H3G 107.4(23) . . ?
N5 Ga2 H3G 105.8(22) . . ?
N6 Ga2 H4G 110.8(21) . . ?
N5 Ga2 H4G 102.9(21) . . ?
H3G Ga2 H4G 127.6(31) . . ?
C5 N1 C6 108.0(3) . . ?
C5 N1 C1 108.5(4) . . ?
C6 N1 C1 108.2(4) . . ?
C5 N1 Ga1 107.8(2) . . ?
C6 N1 Ga1 113.0(3) . . ?
C1 N1 Ga1 111.2(3) . . ?
N3 N2 Ga1 121.6(4) . . ?
N4 N3 N2 168.4(6) . . ?
N3 N4 N4D 116.2(21) . 3_656 ?
N3 N4 N3D 85.1(13) . 3_656 ?
N4D N4 N3D 36.3(16) 3_656 3_656 ?
N3D N2D Ga1 115.6(29) . . ?
N3D N2D H1G 121.0(68) . . ?
Ga1 N2D H1G 27.3(43) . . ?
N2D N3D N4D 166.5(53) . . ?
N2D N3D N4 154.4(40) . 3_656 ?
N4D N3D N4 36.6(31) . 3_656 ?
N3D N4D N4 107.2(45) . 3_656 ?
C8 N5 C13 108.8(4) . . ?
C8 N5 C12 108.3(4) . . ?
C13 N5 C12 108.7(3) . . ?
C8 N5 Ga2 109.3(3) . . ?
C13 N5 Ga2 110.3(3) . . ?
C12 N5 Ga2 111.3(3) . . ?
N7 N6 Ga2 124.0(4) . . ?
N6 N7 N8 176.2(6) . . ?
N1 C1 C2 111.4(4) . . ?
N1 C1 H1A 109.3(3) . . ?
C2 C1 H1A 109.3(3) . . ?
N1 C1 H1B 109.3(3) . . ?
C2 C1 H1B 109.3(3) . . ?
H1A C1 H1B 108.0 . . ?
C3 C2 C1 109.5(4) . . ?
C3 C2 H2A 109.8(3) . . ?
C1 C2 H2A 109.8(3) . . ?
C3 C2 H2B 109.8(3) . . ?
C1 C2 H2B 109.8(3) . . ?
H2A C2 H2B 108.2 . . ?
C4 C3 C2 108.7(4) . . ?
C4 C3 C7 108.6(4) . . ?
C2 C3 C7 108.7(4) . . ?
C4 C3 H3 110.3(2) . . ?
C2 C3 H3 110.3(3) . . ?
C7 C3 H3 110.3(2) . . ?
C3 C4 C5 108.9(4) . . ?
C3 C4 H4A 109.9(3) . . ?
C5 C4 H4A 109.9(3) . . ?
C3 C4 H4B 109.9(3) . . ?
C5 C4 H4B 109.9(3) . . ?
H4A C4 H4B 108.3 . . ?
N1 C5 C4 112.1(4) . . ?
N1 C5 H5A 109.2(2) . . ?
C4 C5 H5A 109.2(3) . . ?
N1 C5 H5B 109.2(2) . . ?
C4 C5 H5B 109.2(3) . . ?
H5A C5 H5B 107.9 . . ?
N1 C6 C7 111.9(4) . . ?
N1 C6 H6A 109.2(2) . . ?
C7 C6 H6A 109.2(3) . . ?
N1 C6 H6B 109.2(2) . . ?
C7 C6 H6B 109.2(3) . . ?
H6A C6 H6B 107.9 . . ?
C3 C7 C6 109.0(4) . . ?
C3 C7 H7A 109.9(3) . . ?
C6 C7 H7A 109.9(3) . . ?
C3 C7 H7B 109.9(2) . . ?
C6 C7 H7B 109.9(3) . . ?
H7A C7 H7B 108.3 . . ?
N5 C8 C9 111.5(4) . . ?
N5 C8 H8A 109.3(3) . . ?
C9 C8 H8A 109.3(3) . . ?
N5 C8 H8B 109.3(2) . . ?
C9 C8 H8B 109.3(3) . . ?
H8A C8 H8B 108.0 . . ?
C8 C9 C10 109.0(4) . . ?
C8 C9 H9A 109.9(3) . . ?
C10 C9 H9A 109.9(3) . . ?
C8 C9 H9B 109.9(3) . . ?
C10 C9 H9B 109.9(3) . . ?
H9A C9 H9B 108.3 . . ?
C14 C10 C9 108.4(4) . . ?
C14 C10 C11 109.5(4) . . ?
C9 C10 C11 107.9(4) . . ?
C14 C10 H10 110.3(2) . . ?
C9 C10 H10 110.3(2) . . ?
C11 C10 H10 110.3(2) . . ?
C12 C11 C10 109.0(4) . . ?
C12 C11 H11A 109.9(3) . . ?
C10 C11 H11A 109.9(3) . . ?
C12 C11 H11B 109.9(3) . . ?
C10 C11 H11B 109.9(3) . . ?
H11A C11 H11B 108.3 . . ?
N5 C12 C11 111.3(4) . . ?
N5 C12 H12A 109.4(2) . . ?
C11 C12 H12A 109.4(3) . . ?
N5 C12 H12B 109.4(2) . . ?
C11 C12 H12B 109.4(3) . . ?
H12A C12 H12B 108.0 . . ?
N5 C13 C14 111.5(4) . . ?
N5 C13 H13A 109.3(3) . . ?
C14 C13 H13A 109.3(3) . . ?
N5 C13 H13B 109.3(2) . . ?
C14 C13 H13B 109.3(3) . . ?
H13A C13 H13B 108.0 . . ?
C10 C14 C13 108.9(4) . . ?
C10 C14 H14A 109.9(3) . . ?
C13 C14 H14A 109.9(3) . . ?
C10 C14 H14B 109.9(3) . . ?
C13 C14 H14B 109.9(3) . . ?
H14A C14 H14B 108.3 . . ?

loop_
_geom_bond_atom_site_label_1
_geom_bond_atom_site_label_2
_geom_bond_distance
_geom_bond_site_symmetry_2
_geom_bond_publ_flag
Ga1 N2 1.922(5) . ?
Ga1 N2D 1.98(2) . ?
Ga1 N1 2.063(3) . ?
Ga1 H1G 1.43(2) . ?
Ga1 H2G 1.41(2) . ?
Ga2 N6 1.992(5) . ?
Ga2 N5 2.028(3) . ?
Ga2 H3G 1.38(6) . ?
Ga2 H4G 1.33(5) . ?
N1 C5 1.491(5) . ?
N1 C6 1.491(5) . ?
N1 C1 1.491(6) . ?
N2 N3 1.179(6) . ?
N3 N4 1.123(7) . ?
N4 N4D 1.16(5) 3_656 ?
N4 N3D 1.85(3) 3_656 ?
N2D N3D 1.146(10) . ?
N2D H1G 0.66(4) . ?
N3D N4D 1.147(10) . ?
N3D N4 1.85(3) 3_656 ?
N4D N4 1.16(5) 3_656 ?
N5 C8 1.488(6) . ?
N5 C13 1.492(5) . ?
N5 C12 1.498(5) . ?
N6 N7 1.041(6) . ?
N7 N8 1.226(7) . ?
C1 C2 1.534(7) . ?
C1 H1A 0.99 . ?
C1 H1B 0.99 . ?
C2 C3 1.519(7) . ?
C2 H2A 0.99 . ?
C2 H2B 0.99 . ?
C3 C4 1.516(6) . ?
C3 C7 1.523(6) . ?
C3 H3 1.00 . ?
C4 C5 1.533(6) . ?
C4 H4A 0.99 . ?
C4 H4B 0.99 . ?
C5 H5A 0.99 . ?
C5 H5B 0.99 . ?
C6 C7 1.532(6) . ?
C6 H6A 0.99 . ?
C6 H6B 0.99 . ?
C7 H7A 0.99 . ?
C7 H7B 0.99 . ?
C8 C9 1.528(7) . ?
C8 H8A 0.99 . ?
C8 H8B 0.99 . ?
C9 C10 1.529(7) . ?
C9 H9A 0.99 . ?
C9 H9B 0.99 . ?
C10 C14 1.519(7) . ?
C10 C11 1.532(6) . ?
C10 H10 1.00 . ?
C11 C12 1.528(6) . ?
C11 H11A 0.99 . ?
C11 H11B 0.99 . ?
C12 H12A 0.99 . ?
C12 H12B 0.99 . ?
C13 C14 1.530(6) . ?
C13 H13A 0.99 . ?
C13 H13B 0.99 . ?
C14 H14A 0.99 . ?
C14 H14B 0.99 . ?

loop_
_geom_torsion_atom_site_label_1
_geom_torsion_atom_site_label_2
_geom_torsion_atom_site_label_3
_geom_torsion_atom_site_label_4
_geom_torsion
_geom_torsion_site_symmetry_1
_geom_torsion_site_symmetry_2
_geom_torsion_site_symmetry_3
_geom_torsion_site_symmetry_4
_geom_torsion_publ_flag
N2 Ga1 N1 C5 -169.4(3) . . . . ?
N2D Ga1 N1 C5 -50.8(13) . . . . ?
N2 Ga1 N1 C6 -50.1(3) . . . . ?
N2D Ga1 N1 C6 68.5(13) . . . . ?
N2 Ga1 N1 C1 71.8(4) . . . . ?
N2D Ga1 N1 C1 -169.6(13) . . . . ?
N2D Ga1 N2 N3 178.0(11) . . . . ?
N1 Ga1 N2 N3 -72.5(4) . . . . ?
Ga1 N2 N3 N4 -171.3(26) . . . . ?
N2 N3 N4 N4D 39.7(42) . . . 3_656 ?
N2 N3 N4 N3D 58.9(31) . . . 3_656 ?
N2 Ga1 N2D N3D -94.2(39) . . . . ?
N1 Ga1 N2D N3D 158.1(37) . . . . ?
Ga1 N2D N3D N4D -152.7(216) . . . . ?
Ga1 N2D N3D N4 70.2(89) . . . 3_656 ?
N2D N3D N4D N4 -150.5(213) . . . 3_656 ?
N4 N3D N4D N4 0.000(6) 3_656 . . 3_656 ?
N6 Ga2 N5 C8 -174.2(3) . . . . ?
N6 Ga2 N5 C13 -54.6(3) . . . . ?
N6 Ga2 N5 C12 66.2(3) . . . . ?
N5 Ga2 N6 N7 -137.5(5) . . . . ?
Ga2 N6 N7 N8 -160.2(86) . . . . ?
C5 N1 C1 C2 57.9(5) . . . . ?
C6 N1 C1 C2 -59.1(5) . . . . ?
Ga1 N1 C1 C2 176.3(4) . . . . ?
N1 C1 C2 C3 0.6(6) . . . . ?
C1 C2 C3 C4 -59.5(5) . . . . ?
C1 C2 C3 C7 58.5(5) . . . . ?
C2 C3 C4 C5 59.0(5) . . . . ?
C7 C3 C4 C5 -59.2(5) . . . . ?
C6 N1 C5 C4 58.6(5) . . . . ?
C1 N1 C5 C4 -58.5(5) . . . . ?
Ga1 N1 C5 C4 -179.0(3) . . . . ?
C3 C4 C5 N1 0.0(6) . . . . ?
C5 N1 C6 C7 -58.4(5) . . . . ?
C1 N1 C6 C7 58.9(5) . . . . ?
Ga1 N1 C6 C7 -177.5(3) . . . . ?
C4 C3 C7 C6 59.4(5) . . . . ?
C2 C3 C7 C6 -58.7(5) . . . . ?
N1 C6 C7 C3 -0.1(6) . . . . ?
C13 N5 C8 C9 61.8(5) . . . . ?
C12 N5 C8 C9 -56.2(5) . . . . ?
Ga2 N5 C8 C9 -177.7(3) . . . . ?
N5 C8 C9 C10 -5.3(6) . . . . ?
C8 C9 C10 C14 -56.2(5) . . . . ?
C8 C9 C10 C11 62.4(5) . . . . ?
C14 C10 C11 C12 61.4(5) . . . . ?
C9 C10 C11 C12 -56.3(5) . . . . ?
C8 N5 C12 C11 62.4(5) . . . . ?
C13 N5 C12 C11 -55.7(5) . . . . ?
Ga2 N5 C12 C11 -177.4(3) . . . . ?
C10 C11 C12 N5 -5.0(6) . . . . ?
C8 N5 C13 C14 -55.1(5) . . . . ?
C12 N5 C13 C14 62.7(5) . . . . ?
Ga2 N5 C13 C14 -175.0(3) . . . . ?
C9 C10 C14 C13 62.7(5) . . . . ?
C11 C10 C14 C13 -54.9(5) . . . . ?
N5 C13 C14 C10 -6.3(6) . . . . ?
